data_4334964
loop_
_publ_author_name
'Masaaki Towatari'
'Koshiro Nishi'
'Takeshi Fujinami'
'Naohide Matsumoto'
'Yukinari Sunatsuki'
'Masaaki Kojima'
'Naotaka Mochida'
'Takayuki Ishida'
'Nazzareno Re'
'Jerzy Mrozinski'

_publ_contact_author_email naohide@aster.sci.kumamoto-u.ac.jp
_publ_contact_author_fax +81-96-342-3390
_publ_contact_author_name 'Naohide Matsumoto'
_publ_contact_author_phone +81-96-342-3390
_publ_section_title
;
 Syntheses, Structures, and Magnetic Properties of Acetato- and
 Diphenolato-Bridged 3d-4f Binuclear Complexes
 [M(3-MeOsaltn)(MeOH)x(ac)Ln(hfac)2] (M = ZnII, CuII, NiII, CoII; Ln =
 LaIII, GdIII, TbIII, DyIII; 3-MeOsaltn
 =N,N'-Bis(3-methoxy-2-oxybenzylidene)-1,3-propanediaminato; ac = Acetato;
 hfac = Hexafluoroacetylacetonato;x= 0 or 1)
;
_journal_name_full 'Inorganic Chemistry'
_journal_page_first 6160
_journal_page_last 6178
_journal_paper_doi 10.1021/ic400594u
_journal_volume 52
_journal_year 2013
_chemical_formula_moiety 'C31 H25 F12 Gd N2 O10 Zn'
_chemical_formula_sum 'C31 H25 F12 Gd N2 O10 Zn'
_chemical_formula_weight 1036.16
_space_group_IT_number 2
_symmetry_cell_setting triclinic
_symmetry_Int_Tables_number 2
_symmetry_space_group_name_Hall '-P 1'
_symmetry_space_group_name_H-M 'P -1'
_atom_sites_solution_hydrogens geom
_atom_sites_solution_primary direct
_atom_sites_solution_secondary difmap
_cell_angle_alpha 86.1213(13)
_cell_angle_beta 75.3054(13)
_cell_angle_gamma 66.2677(11)
_cell_formula_units_Z 2
_cell_length_a 10.1860(5)
_cell_length_b 11.5306(5)
_cell_length_c 17.5576(8)
_cell_measurement_reflns_used 15484
_cell_measurement_temperature 150
_cell_measurement_theta_max 27.45
_cell_measurement_theta_min 3.02
_cell_volume 1824.64(15)
_computing_cell_refinement 'RAPID AUTO'
_computing_data_collection 'RAPID AUTO (Rigaku, ????)'
_computing_data_reduction 'RAPID AUTO'
_computing_molecular_graphics 'CrystalStructure 4.0'
_computing_publication_material 'CrystalStructure 4.0 (Rigaku, 2010)'
_computing_structure_refinement 'SHELXL97 (Sheldrick, 2008)'
_computing_structure_solution 'SIR92 (Altomare, et al., 1994)'
_diffrn_ambient_temperature 150
_diffrn_detector_area_resol_mean 10.000
_diffrn_measured_fraction_theta_full 0.990
_diffrn_measured_fraction_theta_max 0.990
_diffrn_measurement_device_type 'Rigaku R-AXIS RAPID'
_diffrn_measurement_method \w
_diffrn_radiation_type 'Mo K\a'
_diffrn_radiation_wavelength 0.71075
_diffrn_reflns_av_R_equivalents 0.0362
_diffrn_reflns_limit_h_max 13
_diffrn_reflns_limit_h_min -13
_diffrn_reflns_limit_k_max 14
_diffrn_reflns_limit_k_min -14
_diffrn_reflns_limit_l_max 22
_diffrn_reflns_limit_l_min -22
_diffrn_reflns_number 18003
_diffrn_reflns_theta_full 27.45
_diffrn_reflns_theta_max 27.45
_diffrn_standards_number 0
_exptl_absorpt_coefficient_mu 2.582
_exptl_absorpt_correction_T_max 0.682
_exptl_absorpt_correction_T_min 0.366
_exptl_absorpt_correction_type multi-scan
_exptl_absorpt_process_details 'ABSCOR (Rigaku, 1995)'
_exptl_crystal_colour colorless
_exptl_crystal_density_diffrn 1.886
_exptl_crystal_description platelet
_exptl_crystal_F_000 1014.00
_exptl_crystal_size_max 0.379
_exptl_crystal_size_mid 0.246
_exptl_crystal_size_min 0.148
_refine_diff_density_max 1.430
_refine_diff_density_min -1.080
_refine_ls_extinction_method none
_refine_ls_goodness_of_fit_ref 1.040
_refine_ls_hydrogen_treatment constr
_refine_ls_number_parameters 502
_refine_ls_number_reflns 8283
_refine_ls_number_restraints 48
_refine_ls_R_factor_gt 0.0387
_refine_ls_shift/su_max 0.003
_refine_ls_structure_factor_coef Fsqd
_refine_ls_weighting_details 'w = 1/[\s^2^(Fo^2^)+(0.0698P)^2^+4.6532P] where P=(Fo^2^+2Fc^2^)/3'
_refine_ls_weighting_scheme calc
_refine_ls_wR_factor_ref 0.1203
_reflns_number_gt 7597
_reflns_number_total 8283
_reflns_threshold_expression F^2^>2.0\s(F^2^)
_cod_data_source_file ic400594u_si_002_05.cif
_cod_data_source_block Zn-Gd130116
_cod_original_cell_volume 1824.63(14)
_cod_database_code 4334964

loop_
_symmetry_equiv_pos_site_id
_symmetry_equiv_pos_as_xyz
1 +X,+Y,+Z
2 -X,-Y,-Z

loop_
_atom_site_label
_atom_site_type_symbol
_atom_site_fract_x
_atom_site_fract_y
_atom_site_fract_z
_atom_site_U_iso_or_equiv
_atom_site_adp_type
_atom_site_occupancy
_atom_site_symmetry_multiplicity
_atom_site_calc_flag
_atom_site_refinement_flags
Gd1 Gd 0.998041(17) 0.249890(15) 0.749218(9) 0.01850(8) Uani 1.0 2 d .
Zn1 Zn 1.05749(5) 0.21272(4) 0.54834(3) 0.01881(11) Uani 1.0 2 d .
F1 F 1.4473(13) 0.0172(12) 0.8839(7) 0.079(4) Uiso 0.5000 2 d .
F2 F 1.2863(9) 0.0102(8) 0.9936(5) 0.0496(18) Uiso 0.5000 2 d .
F3 F 1.3335(9) 0.1588(7) 0.9320(5) 0.0471(18) Uiso 0.5000 2 d .
F4 F 1.4604(10) -0.0107(9) 0.8650(6) 0.055(3) Uiso 0.5000 2 d .
F5 F 1.3365(9) -0.0350(8) 0.9735(5) 0.0490(17) Uiso 0.5000 2 d .
F6 F 1.2827(11) 0.1751(8) 0.9523(6) 0.064(3) Uiso 0.5000 2 d .
F7 F 1.1054(8) -0.2229(7) 0.7693(5) 0.0480(17) Uiso 0.5000 2 d .
F8 F 1.0749(9) -0.2346(7) 0.8894(5) 0.0495(17) Uiso 0.5000 2 d .
F9 F 0.9020(9) -0.1328(8) 0.8243(6) 0.051(3) Uiso 0.5000 2 d .
F10 F 1.1128(14) -0.2403(12) 0.8018(8) 0.104(4) Uiso 0.5000 2 d .
F11 F 1.0106(10) -0.1977(8) 0.9169(5) 0.0575(19) Uiso 0.5000 2 d .
F12 F 0.8715(9) -0.1129(8) 0.8477(5) 0.046(2) Uiso 0.5000 2 d .
F13 F 0.7107(11) 0.3894(10) 1.0347(6) 0.066(3) Uiso 0.5000 2 d .
F14 F 0.8719(8) 0.4398(8) 1.0172(5) 0.0402(19) Uiso 0.5000 2 d .
F15 F 0.6601(9) 0.5871(7) 1.0237(5) 0.0562(19) Uiso 0.5000 2 d .
F16 F 0.7235(8) 0.3468(8) 1.0285(5) 0.0426(18) Uiso 0.5000 2 d .
F17 F 0.8698(10) 0.4731(10) 1.0094(6) 0.059(3) Uiso 0.5000 2 d .
F18 F 0.6220(7) 0.5511(7) 1.0320(4) 0.0431(15) Uiso 0.5000 2 d .
F19 F 0.4282(7) 0.5804(7) 0.7978(4) 0.0433(15) Uiso 0.5000 2 d .
F20 F 0.4960(10) 0.7350(8) 0.7865(6) 0.067(3) Uiso 0.5000 2 d .
F21 F 0.5604(7) 0.6205(7) 0.6881(4) 0.0356(15) Uiso 0.5000 2 d .
F22 F 0.4194(8) 0.6380(8) 0.8063(4) 0.0464(16) Uiso 0.5000 2 d .
F23 F 0.5530(10) 0.7396(7) 0.7588(5) 0.0580(19) Uiso 0.5000 2 d .
F24 F 0.5511(8) 0.5833(7) 0.6879(4) 0.0366(16) Uiso 0.5000 2 d .
O1 O 1.1297(4) 0.3974(3) 0.74701(16) 0.0242(6) Uani 1.0 2 d .
O2 O 1.0693(3) 0.3324(3) 0.62657(16) 0.0225(6) Uani 1.0 2 d .
O3 O 0.9070(3) 0.2071(3) 0.65068(16) 0.0220(6) Uani 1.0 2 d .
O4 O 0.7396(4) 0.2375(3) 0.79508(17) 0.0283(7) Uani 1.0 2 d .
O5 O 1.2220(3) 0.0905(3) 0.67760(17) 0.0280(7) Uani 1.0 2 d .
O6 O 1.2427(4) 0.0609(3) 0.55050(18) 0.0257(6) Uani 1.0 2 d .
O7 O 1.1658(4) 0.1659(3) 0.83603(17) 0.0263(6) Uani 1.0 2 d .
O8 O 0.9992(4) 0.0486(3) 0.7931(2) 0.0304(7) Uani 1.0 2 d .
O9 O 0.8855(4) 0.3545(3) 0.87462(17) 0.0300(7) Uani 1.0 2 d .
O10 O 0.7864(4) 0.4559(3) 0.73967(18) 0.0281(7) Uani 1.0 2 d .
N1 N 1.1253(4) 0.3167(4) 0.4585(2) 0.0234(7) Uani 1.0 2 d .
N2 N 0.9393(4) 0.1630(3) 0.4866(2) 0.0231(7) Uani 1.0 2 d .
C1 C 1.1508(6) 0.4420(5) 0.8158(3) 0.0312(10) Uani 1.0 2 d .
C2 C 1.1869(5) 0.4379(4) 0.6752(3) 0.0226(8) Uani 1.0 2 d .
C3 C 1.2693(5) 0.5109(4) 0.6647(3) 0.0281(9) Uani 1.0 2 d .
C4 C 1.3225(5) 0.5446(4) 0.5885(3) 0.0304(10) Uani 1.0 2 d .
C5 C 1.2921(5) 0.5062(4) 0.5246(3) 0.0281(9) Uani 1.0 2 d .
C6 C 1.2082(5) 0.4315(4) 0.5348(3) 0.0229(8) Uani 1.0 2 d .
C7 C 1.1533(4) 0.3976(4) 0.6107(3) 0.0202(8) Uani 1.0 2 d .
C8 C 1.1826(5) 0.3945(4) 0.4639(3) 0.0254(8) Uani 1.0 2 d .
C9 C 1.1144(6) 0.2924(5) 0.3790(3) 0.0309(10) Uani 1.0 2 d .
C10 C 1.1393(5) 0.1544(5) 0.3673(3) 0.0295(9) Uani 1.0 2 d .
C11 C 0.9986(5) 0.1320(5) 0.4006(3) 0.0286(9) Uani 1.0 2 d .
C12 C 0.8085(5) 0.1667(4) 0.5145(3) 0.0248(8) Uani 1.0 2 d .
C13 C 0.7231(5) 0.1862(4) 0.5959(3) 0.0241(8) Uani 1.0 2 d .
C14 C 0.5833(5) 0.1797(4) 0.6114(3) 0.0322(10) Uani 1.0 2 d .
C15 C 0.4974(5) 0.1892(5) 0.6868(4) 0.0369(11) Uani 1.0 2 d .
C16 C 0.5479(5) 0.2080(5) 0.7497(3) 0.0318(10) Uani 1.0 2 d .
C17 C 0.6826(5) 0.2170(4) 0.7360(3) 0.0252(9) Uani 1.0 2 d .
C18 C 0.6829(6) 0.2027(5) 0.8729(3) 0.0379(11) Uani 1.0 2 d .
C19 C 0.7754(5) 0.2044(4) 0.6590(3) 0.0220(8) Uani 1.0 2 d .
C20 C 1.2892(5) 0.0334(4) 0.6127(3) 0.0220(8) Uani 1.0 2 d .
C21 C 1.4362(5) -0.0766(5) 0.6070(3) 0.0321(10) Uani 1.0 2 d .
C22 C 1.3174(8) 0.0569(6) 0.9209(4) 0.0562(16) Uani 1.0 2 d .
C23 C 1.2014(6) 0.0698(5) 0.8749(3) 0.0339(10) Uani 1.0 2 d .
C24 C 1.1537(7) -0.0301(5) 0.8814(4) 0.0408(12) Uani 1.0 2 d .
C25 C 1.0587(6) -0.0322(5) 0.8376(3) 0.0332(10) Uani 1.0 2 d .
C26 C 1.0198(7) -0.1493(5) 0.8424(4) 0.0507(14) Uani 1.0 2 d .
C27 C 0.7507(7) 0.4620(6) 0.9960(4) 0.0553(17) Uani 1.0 2 d .
C28 C 0.7728(6) 0.4486(5) 0.9062(3) 0.0361(11) Uani 1.0 2 d .
C29 C 0.6674(6) 0.5358(6) 0.8717(3) 0.0400(12) Uani 1.0 2 d .
C30 C 0.6821(5) 0.5268(5) 0.7902(3) 0.0293(9) Uani 1.0 2 d .
C31 C 0.5458(6) 0.6194(5) 0.7616(3) 0.0423(12) Uani 1.0 2 d .
H1A H 1.1112 0.4036 0.8626 0.0375 Uiso 1.0 2 calc R
H1B H 1.0988 0.5345 0.8215 0.0375 Uiso 1.0 2 calc R
H1C H 1.2567 0.4183 0.8102 0.0375 Uiso 1.0 2 calc R
H3 H 1.2896 0.5379 0.7087 0.0337 Uiso 1.0 2 calc R
H4 H 1.3798 0.5941 0.5809 0.0365 Uiso 1.0 2 calc R
H5 H 1.3279 0.5302 0.4733 0.0337 Uiso 1.0 2 calc R
H8 H 1.2118 0.4327 0.4166 0.0305 Uiso 1.0 2 calc R
H9A H 1.1892 0.3122 0.3386 0.0371 Uiso 1.0 2 calc R
H9B H 1.0153 0.3486 0.3720 0.0371 Uiso 1.0 2 calc R
H10A H 1.1752 0.1308 0.3103 0.0354 Uiso 1.0 2 calc R
H10B H 1.2169 0.0991 0.3934 0.0354 Uiso 1.0 2 calc R
H11A H 0.9226 0.1847 0.3728 0.0343 Uiso 1.0 2 calc R
H11B H 1.0196 0.0420 0.3907 0.0343 Uiso 1.0 2 calc R
H12 H 0.7613 0.1553 0.4770 0.0298 Uiso 1.0 2 calc R
H14 H 0.5478 0.1684 0.5686 0.0386 Uiso 1.0 2 calc R
H15 H 0.4044 0.1831 0.6960 0.0443 Uiso 1.0 2 calc R
H16 H 0.4894 0.2145 0.8021 0.0382 Uiso 1.0 2 calc R
H18A H 0.5841 0.2672 0.8957 0.0455 Uiso 1.0 2 calc R
H18B H 0.7492 0.1965 0.9062 0.0455 Uiso 1.0 2 calc R
H18C H 0.6767 0.1206 0.8697 0.0455 Uiso 1.0 2 calc R
H21A H 1.4694 -0.0772 0.6549 0.0385 Uiso 1.0 2 calc R
H21B H 1.5093 -0.0680 0.5611 0.0385 Uiso 1.0 2 calc R
H21C H 1.4255 -0.1561 0.6015 0.0385 Uiso 1.0 2 calc R
H24 H 1.1867 -0.0965 0.9160 0.0489 Uiso 1.0 2 calc R
H29 H 0.5847 0.6022 0.9031 0.0480 Uiso 1.0 2 calc R

loop_
_atom_site_aniso_label
_atom_site_aniso_U_11
_atom_site_aniso_U_22
_atom_site_aniso_U_33
_atom_site_aniso_U_12
_atom_site_aniso_U_13
_atom_site_aniso_U_23
Gd1 0.01843(12) 0.02100(13) 0.01643(12) -0.00867(9) -0.00351(8) 0.00033(8)
Zn1 0.0198(2) 0.0198(3) 0.0185(3) -0.00882(17) -0.00559(17) -0.00002(16)
O1 0.0304(15) 0.0265(15) 0.0195(14) -0.0145(13) -0.0067(12) -0.0014(11)
O2 0.0264(14) 0.0244(14) 0.0211(14) -0.0158(12) -0.0026(11) -0.0020(11)
O3 0.0185(13) 0.0282(15) 0.0224(14) -0.0129(12) -0.0040(11) 0.0004(11)
O4 0.0260(15) 0.0359(17) 0.0221(15) -0.0147(13) -0.0008(12) 0.0028(12)
O5 0.0204(14) 0.0352(17) 0.0228(15) -0.0053(13) -0.0043(12) -0.0031(13)
O6 0.0231(14) 0.0252(15) 0.0282(16) -0.0061(12) -0.0106(12) -0.0018(12)
O7 0.0294(15) 0.0281(15) 0.0215(14) -0.0106(13) -0.0083(12) 0.0024(12)
O8 0.0316(16) 0.0248(15) 0.0370(18) -0.0125(13) -0.0108(14) 0.0049(13)
O9 0.0252(15) 0.0391(18) 0.0197(14) -0.0076(14) -0.0034(12) -0.0027(13)
O10 0.0273(15) 0.0279(15) 0.0247(15) -0.0093(13) -0.0019(12) 0.0007(12)
N1 0.0247(16) 0.0242(17) 0.0203(16) -0.0092(14) -0.0045(13) 0.0009(13)
N2 0.0266(17) 0.0178(16) 0.0249(17) -0.0058(14) -0.0110(14) -0.0008(13)
C1 0.042(3) 0.031(3) 0.028(3) -0.017(2) -0.0141(19) -0.0041(18)
C2 0.0214(18) 0.0198(18) 0.026(2) -0.0079(15) -0.0056(16) -0.0008(15)
C3 0.028(2) 0.025(2) 0.038(3) -0.0147(17) -0.0122(18) -0.0006(18)
C4 0.026(2) 0.026(2) 0.046(3) -0.0160(18) -0.0113(19) 0.0032(19)
C5 0.026(2) 0.026(2) 0.035(3) -0.0158(18) -0.0035(18) 0.0057(18)
C6 0.0224(18) 0.0202(19) 0.026(2) -0.0097(16) -0.0042(16) 0.0012(15)
C7 0.0186(17) 0.0159(17) 0.027(2) -0.0070(14) -0.0064(15) 0.0014(14)
C8 0.0256(19) 0.024(2) 0.023(2) -0.0096(16) -0.0005(16) 0.0021(16)
C9 0.048(3) 0.029(3) 0.019(2) -0.018(2) -0.0090(19) 0.0019(17)
C10 0.033(3) 0.028(3) 0.024(2) -0.0084(18) -0.0068(18) -0.0036(17)
C11 0.035(3) 0.027(2) 0.024(2) -0.0086(18) -0.0117(18) -0.0060(17)
C12 0.027(2) 0.0185(18) 0.034(3) -0.0080(16) -0.0173(17) 0.0005(16)
C13 0.0209(18) 0.0172(18) 0.035(3) -0.0066(15) -0.0099(17) 0.0011(16)
C14 0.024(2) 0.025(2) 0.053(3) -0.0107(17) -0.015(2) -0.0021(19)
C15 0.0183(19) 0.033(3) 0.061(4) -0.0113(18) -0.009(2) -0.004(3)
C16 0.0187(19) 0.026(3) 0.044(3) -0.0082(18) 0.0023(18) 0.0015(18)
C17 0.0205(18) 0.0194(19) 0.034(3) -0.0070(15) -0.0066(17) 0.0017(16)
C18 0.038(3) 0.046(3) 0.027(3) -0.022(3) 0.005(2) 0.004(2)
C19 0.0181(17) 0.0176(18) 0.031(2) -0.0081(15) -0.0059(16) 0.0019(15)
C20 0.0193(18) 0.0221(19) 0.027(2) -0.0100(16) -0.0065(16) 0.0022(16)
C21 0.026(2) 0.033(3) 0.032(3) -0.0037(19) -0.0102(18) -0.0008(18)
C22 0.069(5) 0.064(4) 0.054(4) -0.036(4) -0.038(4) 0.026(3)
C23 0.037(3) 0.040(3) 0.027(3) -0.016(2) -0.0118(19) 0.0068(19)
C24 0.051(3) 0.033(3) 0.043(3) -0.018(3) -0.023(3) 0.015(3)
C25 0.035(3) 0.025(2) 0.038(3) -0.0114(19) -0.008(2) 0.0041(19)
C26 0.061(4) 0.032(3) 0.064(4) -0.019(3) -0.028(3) 0.017(3)
C27 0.046(4) 0.062(4) 0.033(3) 0.004(3) -0.007(3) -0.012(3)
C28 0.032(3) 0.042(3) 0.029(3) -0.010(2) -0.005(2) -0.005(2)
C29 0.032(3) 0.043(3) 0.028(3) 0.001(3) -0.0037(19) -0.007(2)
C30 0.028(2) 0.030(3) 0.027(3) -0.0116(18) -0.0029(17) 0.0007(17)
C31 0.034(3) 0.048(3) 0.034(3) -0.005(3) -0.007(2) 0.002(3)

loop_
_atom_type_symbol
_atom_type_description
_atom_type_scat_dispersion_real
_atom_type_scat_dispersion_imag
_atom_type_scat_source
C C 0.0033 0.0016
;
International Tables for Crystallography
(1992, Vol. C, Tables 4.2.6.8 and 6.1.1.4)
;
H H 0.0000 0.0000
;
International Tables for Crystallography
(1992, Vol. C, Table 6.1.1.4)
;
O O 0.0106 0.0060
;
International Tables for Crystallography
(1992, Vol. C, Tables 4.2.6.8 and 6.1.1.4)
;
N N 0.0061 0.0033
;
International Tables for Crystallography
(1992, Vol. C, Tables 4.2.6.8 and 6.1.1.4)
;
F F 0.0171 0.0103
;
International Tables for Crystallography
(1992, Vol. C, Tables 4.2.6.8 and 6.1.1.4)
;
Zn Zn 0.2839 1.4301
;
International Tables for Crystallography
(1992, Vol. C, Tables 4.2.6.8 and 6.1.1.4)
;
Gd Gd -0.1653 3.9035
;
International Tables for Crystallography
(1992, Vol. C, Tables 4.2.6.8 and 6.1.1.4)
;

loop_
_geom_angle_atom_site_label_1
_geom_angle_atom_site_label_2
_geom_angle_atom_site_label_3
_geom_angle
_geom_angle_publ_flag
O1 Gd1 O2 63.33(11) yes
O1 Gd1 O3 128.62(11) yes
O1 Gd1 O4 142.71(9) yes
O1 Gd1 O5 90.38(11) yes
O1 Gd1 O7 72.12(11) yes
O1 Gd1 O8 142.73(12) yes
O1 Gd1 O9 77.46(12) yes
O1 Gd1 O10 81.92(11) yes
O2 Gd1 O3 65.94(12) yes
O2 Gd1 O4 121.04(11) yes
O2 Gd1 O5 72.76(10) yes
O2 Gd1 O7 121.47(11) yes
O2 Gd1 O8 135.32(11) yes
O2 Gd1 O9 129.12(12) yes
O2 Gd1 O10 73.18(9) yes
O3 Gd1 O4 64.07(10) yes
O3 Gd1 O5 82.17(11) yes
O3 Gd1 O7 147.15(10) yes
O3 Gd1 O8 82.48(13) yes
O3 Gd1 O9 133.74(11) yes
O3 Gd1 O10 76.42(11) yes
O4 Gd1 O5 126.87(12) yes
O4 Gd1 O7 117.46(11) yes
O4 Gd1 O8 64.02(11) yes
O4 Gd1 O9 73.56(12) yes
O4 Gd1 O10 66.57(11) yes
O5 Gd1 O7 71.55(10) yes
O5 Gd1 O8 72.29(11) yes
O5 Gd1 O9 141.30(11) yes
O5 Gd1 O10 144.88(10) yes
O7 Gd1 O8 71.14(13) yes
O7 Gd1 O9 69.76(10) yes
O7 Gd1 O10 135.94(11) yes
O8 Gd1 O9 95.51(12) yes
O8 Gd1 O10 130.59(12) yes
O9 Gd1 O10 70.24(11) yes
O2 Zn1 O3 76.14(13) yes
O2 Zn1 O6 99.40(14) yes
O2 Zn1 N1 87.74(15) yes
O2 Zn1 N2 150.88(11) yes
O3 Zn1 O6 104.72(12) yes
O3 Zn1 N1 149.01(11) yes
O3 Zn1 N2 88.27(14) yes
O6 Zn1 N1 103.91(13) yes
O6 Zn1 N2 108.37(14) yes
N1 Zn1 N2 93.80(16) yes
F3 F1 F4 152(3) yes
F3 F1 C22 48.8(7) yes
F4 F1 C22 116(3) yes
F5 F2 C22 75.1(11) yes
F1 F3 F6 134.2(18) yes
F1 F3 C22 45.9(6) yes
F6 F3 C22 89.3(18) yes
F1 F4 C22 48(2) yes
F2 F5 C22 78.7(11) yes
F3 F6 C22 68.7(15) yes
F10 F7 C26 54.8(12) yes
F10 F8 F11 131.3(12) yes
F10 F8 C26 51.2(6) yes
F11 F8 C26 83.0(10) yes
F12 F9 C26 95(2) yes
F7 F10 F8 156.4(15) yes
F7 F10 C26 101.0(15) yes
F8 F10 C26 55.7(7) yes
F8 F11 C26 67.0(9) yes
F9 F12 C26 65.6(17) yes
F16 F13 F18 158(3) yes
F16 F13 C27 128.0(18) yes
F18 F13 C27 50.4(5) yes
F17 F14 C27 88(2) yes
F18 F15 C27 69.6(8) yes
F13 F16 C27 37.9(15) yes
F14 F17 C27 75(3) yes
F13 F18 F15 120.7(10) yes
F13 F18 C27 43.2(5) yes
F15 F18 C27 82.5(9) yes
F22 F19 C31 62.4(9) yes
F22 F20 F23 136.7(13) yes
F22 F20 C31 51.3(5) yes
F23 F20 C31 86.7(11) yes
F24 F21 C31 92.6(12) yes
F19 F22 F20 142.5(10) yes
F19 F22 C31 90.4(9) yes
F20 F22 C31 52.2(5) yes
F20 F23 C31 64.9(11) yes
F21 F24 C31 67.2(12) yes
Gd1 O1 C1 124.7(3) yes
Gd1 O1 C2 118.8(3) yes
C1 O1 C2 116.6(4) yes
Gd1 O2 Zn1 102.23(14) yes
Gd1 O2 C7 126.2(3) yes
Zn1 O2 C7 125.9(3) yes
Gd1 O3 Zn1 103.63(15) yes
Gd1 O3 C19 126.7(3) yes
Zn1 O3 C19 128.6(3) yes
Gd1 O4 C17 116.0(3) yes
Gd1 O4 C18 123.5(4) yes
C17 O4 C18 116.2(5) yes
Gd1 O5 C20 144.9(3) yes
Zn1 O6 C20 121.1(3) yes
Gd1 O7 C23 134.3(4) yes
Gd1 O8 C25 136.5(4) yes
Gd1 O9 C28 138.0(4) yes
Gd1 O10 C30 131.7(3) yes
Zn1 N1 C8 126.3(4) yes
Zn1 N1 C9 116.7(4) yes
C8 N1 C9 116.9(4) yes
Zn1 N2 C11 119.9(4) yes
Zn1 N2 C12 125.4(4) yes
C11 N2 C12 114.5(5) yes
O1 C2 C3 125.0(5) yes
O1 C2 C7 113.6(5) yes
C3 C2 C7 121.5(4) yes
C2 C3 C4 119.4(5) yes
C3 C4 C5 120.4(6) yes
C4 C5 C6 120.6(5) yes
C5 C6 C7 119.7(5) yes
C5 C6 C8 116.9(4) yes
C7 C6 C8 123.4(5) yes
O2 C7 C2 117.3(4) yes
O2 C7 C6 124.3(5) yes
C2 C7 C6 118.4(5) yes
N1 C8 C6 127.1(4) yes
N1 C9 C10 111.2(4) yes
C9 C10 C11 112.0(4) yes
N2 C11 C10 112.5(5) yes
N2 C12 C13 128.3(5) yes
C12 C13 C14 116.9(5) yes
C12 C13 C19 123.6(5) yes
C14 C13 C19 119.4(4) yes
C13 C14 C15 121.7(6) yes
C14 C15 C16 119.4(5) yes
C15 C16 C17 120.1(5) yes
O4 C17 C16 123.6(4) yes
O4 C17 C19 114.5(4) yes
C16 C17 C19 121.8(5) yes
O3 C19 C13 123.8(4) yes
O3 C19 C17 118.5(5) yes
C13 C19 C17 117.6(5) yes
O5 C20 O6 124.6(4) yes
O5 C20 C21 118.0(4) yes
O6 C20 C21 117.4(4) yes
F1 C22 F2 117.3(9) yes
F1 C22 F3 85.3(10) yes
F1 C22 F4 15.4(9) yes
F1 C22 F5 95.7(8) yes
F1 C22 F6 107.0(11) yes
F1 C22 C23 117.3(9) yes
F2 C22 F3 106.2(8) yes
F2 C22 F4 119.7(7) yes
F2 C22 F5 26.2(5) yes
F2 C22 F6 92.3(7) yes
F2 C22 C23 111.5(7) yes
F3 C22 F4 98.8(8) yes
F3 C22 F5 121.6(8) yes
F3 C22 F6 22.0(6) yes
F3 C22 C23 116.3(6) yes
F4 C22 F5 94.8(6) yes
F4 C22 F6 120.8(9) yes
F4 C22 C23 104.3(7) yes
F5 C22 F6 114.1(8) yes
F5 C22 C23 114.6(8) yes
F6 C22 C23 107.9(7) yes
O7 C23 C22 115.0(6) yes
O7 C23 C24 128.9(6) yes
C22 C23 C24 116.1(5) yes
C23 C24 C25 120.5(5) yes
O8 C25 C24 128.5(6) yes
O8 C25 C26 113.4(6) yes
C24 C25 C26 118.1(5) yes
F7 C26 F8 97.2(6) yes
F7 C26 F9 90.0(7) yes
F7 C26 F10 24.2(8) yes
F7 C26 F11 125.2(6) yes
F7 C26 F12 109.3(8) yes
F7 C26 C25 105.9(6) yes
F8 C26 F9 122.7(9) yes
F8 C26 F10 73.1(8) yes
F8 C26 F11 30.0(5) yes
F8 C26 F12 116.2(8) yes
F8 C26 C25 116.2(8) yes
F9 C26 F10 104.4(11) yes
F9 C26 F11 107.1(8) yes
F9 C26 F12 19.4(6) yes
F9 C26 C25 116.0(6) yes
F10 C26 F11 101.8(8) yes
F10 C26 F12 121.6(11) yes
F10 C26 C25 114.8(9) yes
F11 C26 F12 93.6(7) yes
F11 C26 C25 111.5(7) yes
F12 C26 C25 110.6(6) yes
F13 C27 F14 100.1(8) yes
F13 C27 F15 111.2(7) yes
F13 C27 F16 14.1(6) yes
F13 C27 F17 115.9(9) yes
F13 C27 F18 86.4(7) yes
F13 C27 C28 116.1(9) yes
F14 C27 F15 103.4(8) yes
F14 C27 F16 99.1(7) yes
F14 C27 F17 16.9(6) yes
F14 C27 F18 121.9(8) yes
F14 C27 C28 114.0(6) yes
F15 C27 F16 124.7(6) yes
F15 C27 F17 91.3(8) yes
F15 C27 F18 27.9(6) yes
F15 C27 C28 110.9(6) yes
F16 C27 F17 115.9(7) yes
F16 C27 F18 98.8(6) yes
F16 C27 C28 104.5(6) yes
F17 C27 F18 114.4(8) yes
F17 C27 C28 108.7(6) yes
F18 C27 C28 114.0(6) yes
O9 C28 C27 113.3(5) yes
O9 C28 C29 128.5(5) yes
C27 C28 C29 118.2(4) yes
C28 C29 C30 120.3(4) yes
O10 C30 C29 128.9(5) yes
O10 C30 C31 116.5(5) yes
C29 C30 C31 114.5(4) yes
F19 C31 F20 103.7(6) yes
F19 C31 F21 108.7(7) yes
F19 C31 F22 27.2(5) yes
F19 C31 F23 131.3(5) yes
F19 C31 F24 92.5(6) yes
F19 C31 C30 105.4(5) yes
F20 C31 F21 107.2(7) yes
F20 C31 F22 76.5(7) yes
F20 C31 F23 28.4(6) yes
F20 C31 F24 124.3(7) yes
F20 C31 C30 115.1(7) yes
F21 C31 F22 118.4(7) yes
F21 C31 F23 89.1(7) yes
F21 C31 F24 20.3(6) yes
F21 C31 C30 115.9(5) yes
F22 C31 F23 104.4(6) yes
F22 C31 F24 108.9(7) yes
F22 C31 C30 116.8(5) yes
F23 C31 F24 109.2(6) yes
F23 C31 C30 106.4(6) yes
F24 C31 C30 110.8(5) yes

loop_
_geom_bond_atom_site_label_1
_geom_bond_atom_site_label_2
_geom_bond_distance
_geom_bond_publ_flag
Gd1 O1 2.548(4) yes
Gd1 O2 2.357(3) yes
Gd1 O3 2.323(4) yes
Gd1 O4 2.609(4) yes
Gd1 O5 2.376(3) yes
Gd1 O7 2.443(4) yes
Gd1 O8 2.391(4) yes
Gd1 O9 2.363(3) yes
Gd1 O10 2.515(3) yes
Zn1 O2 2.069(4) yes
Zn1 O3 2.062(3) yes
Zn1 O6 1.998(3) yes
Zn1 N1 2.064(4) yes
Zn1 N2 2.063(5) yes
F1 F3 1.700(13) yes
F1 F4 0.434(17) yes
F1 C22 1.225(13) yes
F2 F5 0.613(10) yes
F2 C22 1.364(10) yes
F3 F6 0.517(12) yes
F3 C22 1.284(13) yes
F4 C22 1.468(10) yes
F5 C22 1.344(10) yes
F6 C22 1.378(12) yes
F7 F10 0.606(16) yes
F7 C26 1.453(9) yes
F8 F10 1.486(16) yes
F8 F11 0.697(10) yes
F8 C26 1.282(10) yes
F9 F12 0.457(11) yes
F9 C26 1.256(13) yes
F10 C26 1.210(12) yes
F11 C26 1.382(11) yes
F12 C26 1.374(11) yes
F13 F16 0.467(15) yes
F13 F18 1.716(12) yes
F13 C27 1.176(14) yes
F14 F17 0.393(15) yes
F14 C27 1.303(12) yes
F15 F18 0.662(13) yes
F15 C27 1.402(9) yes
F16 C27 1.509(12) yes
F17 C27 1.349(15) yes
F18 C27 1.325(8) yes
F19 F22 0.655(12) yes
F19 C31 1.432(10) yes
F20 F22 1.579(15) yes
F20 F23 0.673(13) yes
F20 C31 1.283(11) yes
F21 F24 0.475(13) yes
F21 C31 1.262(9) yes
F22 C31 1.268(9) yes
F23 C31 1.414(12) yes
F24 C31 1.368(9) yes
O1 C1 1.441(7) yes
O1 C2 1.383(5) yes
O2 C7 1.321(6) yes
O3 C19 1.324(6) yes
O4 C17 1.385(7) yes
O4 C18 1.440(6) yes
O5 C20 1.242(5) yes
O6 C20 1.270(6) yes
O7 C23 1.235(6) yes
O8 C25 1.240(6) yes
O9 C28 1.248(5) yes
O10 C30 1.227(5) yes
N1 C8 1.271(7) yes
N1 C9 1.481(7) yes
N2 C11 1.486(6) yes
N2 C12 1.282(6) yes
C2 C3 1.384(8) yes
C2 C7 1.419(7) yes
C3 C4 1.402(7) yes
C4 C5 1.380(9) yes
C5 C6 1.413(8) yes
C6 C7 1.403(6) yes
C6 C8 1.458(7) yes
C9 C10 1.527(8) yes
C10 C11 1.522(8) yes
C12 C13 1.451(6) yes
C13 C14 1.413(7) yes
C13 C19 1.405(8) yes
C14 C15 1.372(7) yes
C15 C16 1.393(9) yes
C16 C17 1.377(7) yes
C17 C19 1.418(6) yes
C20 C21 1.508(6) yes
C22 C23 1.548(11) yes
C23 C24 1.407(10) yes
C24 C25 1.388(10) yes
C25 C26 1.545(9) yes
C27 C28 1.544(8) yes
C28 C29 1.382(8) yes
C29 C30 1.407(7) yes
C30 C31 1.551(7) yes
